data_1560486
loop_
_publ_author_name
'Hamatani, Shota'
'Kitagawa, Daichi'
'Kobatake, Seiya'

_publ_section_title
;
 Fast T-Type Photochromic Crystals of Diarylbenzene
;
_journal_name_full 'The Journal of Physical Chemistry C'
_journal_paper_doi 10.1021/acs.jpcc.0c10988
_journal_year 2021
_chemical_formula_moiety 'C26 H16 F4 N2 O2'
_chemical_formula_sum 'C26 H16 F4 N2 O2'
_chemical_formula_weight 464.41
_space_group_crystal_system orthorhombic
_space_group_IT_number 29
_space_group_name_Hall 'P 2c -2ac'
_space_group_name_H-M_alt 'P c a 21'
_atom_sites_solution_hydrogens geom
_audit_creation_method SHELXL-2014/7
_cell_angle_alpha 90
_cell_angle_beta 90
_cell_angle_gamma 90
_cell_formula_units_Z 4
_cell_length_a 23.488(4)
_cell_length_b 13.488(3)
_cell_length_c 6.8185(12)
_cell_measurement_reflns_used 5770
_cell_measurement_temperature 150(2)
_cell_measurement_theta_max 27.48
_cell_measurement_theta_min 2.30
_cell_volume 2160.1(7)
_computing_cell_refinement 'CrystalClear (Rigaku Inc., 2008)'
_computing_data_collection 'CrystalClear (Rigaku Inc., 2008)'
_computing_data_reduction 'CrystalClear (Rigaku Inc., 2008)'
_computing_structure_refinement 'SHELXL-2014/7 (Sheldrick, 2014)'
_computing_structure_solution 'SIR92 (Altomare, et al., 1994)'
_diffrn_ambient_temperature 150(2)
_diffrn_detector_area_resol_mean 7.314
_diffrn_measured_fraction_theta_full 0.999
_diffrn_measured_fraction_theta_max 0.999
_diffrn_measurement_device_type 'Rigaku Mercury70'
_diffrn_measurement_method \w
_diffrn_radiation_type MoK\a
_diffrn_radiation_wavelength 0.71075
_diffrn_reflns_av_R_equivalents 0.0249
_diffrn_reflns_av_unetI/netI 0.0235
_diffrn_reflns_Laue_measured_fraction_full 0.999
_diffrn_reflns_Laue_measured_fraction_max 0.999
_diffrn_reflns_limit_h_max 23
_diffrn_reflns_limit_h_min -30
_diffrn_reflns_limit_k_max 17
_diffrn_reflns_limit_k_min -17
_diffrn_reflns_limit_l_max 5
_diffrn_reflns_limit_l_min -8
_diffrn_reflns_number 18034
_diffrn_reflns_point_group_measured_fraction_full 0.891
_diffrn_reflns_point_group_measured_fraction_max 0.868
_diffrn_reflns_theta_full 25.242
_diffrn_reflns_theta_max 27.467
_diffrn_reflns_theta_min 2.300
_exptl_absorpt_coefficient_mu 0.115
_exptl_absorpt_correction_T_max 0.980
_exptl_absorpt_correction_T_min 0.866
_exptl_absorpt_correction_type multi-scan
_exptl_absorpt_process_details 'REQAB (Rigaku, 1998)'
_exptl_crystal_colour colorless
_exptl_crystal_density_diffrn 1.428
_exptl_crystal_description block
_exptl_crystal_F_000 952
_exptl_crystal_size_max 0.400
_exptl_crystal_size_mid 0.370
_exptl_crystal_size_min 0.180
_refine_diff_density_max 0.173
_refine_diff_density_min -0.176
_refine_diff_density_rms 0.035
_refine_ls_abs_structure_details
;
 Flack x determined using 1438 quotients [(I+)-(I-)]/[(I+)+(I-)]
 (Parsons, Flack and Wagner, Acta Cryst. B69 (2013) 249-259).
;
_refine_ls_extinction_method none
_refine_ls_goodness_of_fit_ref 1.056
_refine_ls_hydrogen_treatment constr
_refine_ls_matrix_type full
_refine_ls_number_parameters 309
_refine_ls_number_reflns 4303
_refine_ls_number_restraints 1
_refine_ls_restrained_S_all 1.056
_refine_ls_R_factor_all 0.0322
_refine_ls_R_factor_gt 0.0303
_refine_ls_shift/su_max 0.000
_refine_ls_shift/su_mean 0.000
_refine_ls_structure_factor_coef Fsqd
_refine_ls_weighting_details 'w=1/[\s^2^(Fo^2^)+(0.0374P)^2^+0.2631P] where P=(Fo^2^+2Fc^2^)/3'
_refine_ls_weighting_scheme calc
_refine_ls_wR_factor_gt 0.0708
_refine_ls_wR_factor_ref 0.0722
_reflns_Friedel_coverage 0.600
_reflns_Friedel_fraction_full 0.761
_reflns_Friedel_fraction_max 0.713
_reflns_number_gt 4130
_reflns_number_total 4303
_reflns_threshold_expression 'I > 2\s(I)'
_cod_data_source_file jp0c10988_si_003.cif
_cod_data_source_block 3a
_cod_database_code 1560486
_shelx_shelxl_version_number 2014/7
_shelx_space_group_comment
;
The symmetry employed for this shelxl refinement is uniquely defined
by the following loop, which should always be used as a source of
symmetry information in preference to the above space-group names.
They are only intended as comments.
;
_shelx_estimated_absorpt_t_min 0.956
_shelx_estimated_absorpt_t_max 0.980

loop_
_space_group_symop_operation_xyz
'x, y, z'
'-x, -y, z+1/2'
'-x+1/2, y, z+1/2'
'x+1/2, -y, z'

loop_
_atom_site_label
_atom_site_type_symbol
_atom_site_fract_x
_atom_site_fract_y
_atom_site_fract_z
_atom_site_U_iso_or_equiv
_atom_site_adp_type
_atom_site_occupancy
_atom_site_site_symmetry_order
_atom_site_calc_flag
_atom_site_refinement_flags_posn
_atom_site_refinement_flags_adp
_atom_site_refinement_flags_occupancy
_atom_site_disorder_assembly
_atom_site_disorder_group
F1 F 0.10506(5) 0.53970(9) 0.2068(2) 0.0397(3) Uani 1 1 d . . . . .
F2 F 0.21504(5) 0.58559(9) 0.1443(2) 0.0422(3) Uani 1 1 d . . . . .
F3 F 0.29797(4) 0.45324(9) 0.23993(18) 0.0353(3) Uani 1 1 d . . . . .
F4 F 0.27036(4) 0.27393(9) 0.38081(19) 0.0335(3) Uani 1 1 d . . . . .
O1 O -0.01895(5) 0.35387(9) 0.48229(19) 0.0251(3) Uani 1 1 d . . . . .
O2 O 0.15315(5) 0.05626(9) 0.5400(2) 0.0261(3) Uani 1 1 d . . . . .
N1 N 0.03183(6) 0.32951(11) 0.2099(2) 0.0245(3) Uani 1 1 d . . . . .
N2 N 0.12550(6) 0.20737(12) 0.6317(2) 0.0236(3) Uani 1 1 d . . . . .
C1 C 0.04950(8) 0.41425(16) 0.7252(3) 0.0310(4) Uani 1 1 d . . . . .
H1A H 0.0874 0.4446 0.7272 0.047 Uiso 1 1 calc R U . . .
H1B H 0.0486 0.3583 0.8168 0.047 Uiso 1 1 calc R U . . .
H1C H 0.0210 0.4635 0.7645 0.047 Uiso 1 1 calc R U . . .
C2 C 0.03671(7) 0.37865(14) 0.5251(3) 0.0243(4) Uani 1 1 d . . . . .
C3 C 0.06721(7) 0.36263(13) 0.3610(3) 0.0222(4) Uani 1 1 d . . . . .
C4 C -0.01830(7) 0.32586(14) 0.2897(3) 0.0234(4) Uani 1 1 d . . . . .
C5 C -0.07241(7) 0.29727(14) 0.2010(3) 0.0260(4) Uani 1 1 d . . . . .
C6 C -0.07369(8) 0.25848(17) 0.0118(3) 0.0345(5) Uani 1 1 d . . . . .
H6 H -0.0394 0.2513 -0.0604 0.041 Uiso 1 1 calc R U . . .
C7 C -0.12523(9) 0.2303(2) -0.0712(4) 0.0430(6) Uani 1 1 d . . . . .
H7 H -0.1260 0.2041 -0.2005 0.052 Uiso 1 1 calc R U . . .
C8 C -0.17526(9) 0.24000(19) 0.0331(4) 0.0456(6) Uani 1 1 d . . . . .
H8 H -0.2103 0.2196 -0.0232 0.055 Uiso 1 1 calc R U . . .
C9 C -0.17402(8) 0.27941(17) 0.2195(4) 0.0418(5) Uani 1 1 d . . . . .
H9 H -0.2086 0.2871 0.2902 0.050 Uiso 1 1 calc R U . . .
C10 C -0.12332(8) 0.30784(16) 0.3049(4) 0.0334(4) Uani 1 1 d . . . . .
H10 H -0.1230 0.3345 0.4339 0.040 Uiso 1 1 calc R U . . .
C11 C 0.12900(7) 0.38120(14) 0.3287(3) 0.0227(4) Uani 1 1 d . . . . .
C12 C 0.14476(8) 0.47185(14) 0.2521(3) 0.0280(4) Uani 1 1 d . . . . .
C13 C 0.20132(8) 0.49678(14) 0.2196(3) 0.0292(4) Uani 1 1 d . . . . .
C14 C 0.24276(8) 0.42927(15) 0.2641(3) 0.0271(4) Uani 1 1 d . . . . .
C15 C 0.22777(8) 0.33725(14) 0.3372(3) 0.0249(4) Uani 1 1 d . . . . .
C16 C 0.17136(7) 0.31096(14) 0.3720(3) 0.0227(3) Uani 1 1 d . . . . .
C17 C 0.20816(9) 0.08023(16) 0.2406(3) 0.0330(4) Uani 1 1 d . . . . .
H17A H 0.2169 0.1327 0.1459 0.050 Uiso 1 1 calc R U . . .
H17B H 0.1859 0.0281 0.1761 0.050 Uiso 1 1 calc R U . . .
H17C H 0.2437 0.0521 0.2910 0.050 Uiso 1 1 calc R U . . .
C18 C 0.17487(8) 0.12221(15) 0.4051(3) 0.0252(4) Uani 1 1 d . . . . .
C19 C 0.15819(7) 0.21410(13) 0.4612(3) 0.0228(4) Uani 1 1 d . . . . .
C20 C 0.12425(7) 0.11380(14) 0.6717(3) 0.0231(4) Uani 1 1 d . . . . .
C21 C 0.09773(8) 0.06544(14) 0.8410(3) 0.0243(4) Uani 1 1 d . . . . .
C22 C 0.07695(8) 0.12493(14) 0.9929(3) 0.0269(4) Uani 1 1 d . . . . .
H22 H 0.0802 0.1950 0.9852 0.032 Uiso 1 1 calc R U . . .
C23 C 0.05161(8) 0.08153(16) 1.1543(3) 0.0310(4) Uani 1 1 d . . . . .
H23 H 0.0374 0.1220 1.2573 0.037 Uiso 1 1 calc R U . . .
C24 C 0.04680(8) -0.02084(16) 1.1666(3) 0.0322(4) Uani 1 1 d . . . . .
H24 H 0.0295 -0.0504 1.2782 0.039 Uiso 1 1 calc R U . . .
C25 C 0.06715(9) -0.07962(15) 1.0164(3) 0.0324(4) Uani 1 1 d . . . . .
H25 H 0.0635 -0.1496 1.0247 0.039 Uiso 1 1 calc R U . . .
C26 C 0.09294(8) -0.03737(14) 0.8531(3) 0.0286(4) Uani 1 1 d . . . . .
H26 H 0.1072 -0.0782 0.7506 0.034 Uiso 1 1 calc R U . . .

loop_
_atom_site_aniso_label
_atom_site_aniso_U_11
_atom_site_aniso_U_22
_atom_site_aniso_U_33
_atom_site_aniso_U_23
_atom_site_aniso_U_13
_atom_site_aniso_U_12
F1 0.0296(6) 0.0317(6) 0.0577(8) 0.0170(6) -0.0016(6) 0.0029(5)
F2 0.0385(7) 0.0351(7) 0.0528(8) 0.0140(6) 0.0017(6) -0.0111(5)
F3 0.0217(5) 0.0475(7) 0.0368(7) -0.0010(6) 0.0039(5) -0.0097(5)
F4 0.0212(5) 0.0397(7) 0.0396(6) 0.0023(5) 0.0014(5) 0.0060(5)
O1 0.0219(6) 0.0281(7) 0.0253(6) -0.0014(5) 0.0025(5) 0.0013(5)
O2 0.0282(6) 0.0250(6) 0.0250(6) 0.0000(5) 0.0022(5) 0.0027(5)
N1 0.0222(7) 0.0254(8) 0.0258(7) -0.0008(7) -0.0001(6) 0.0008(6)
N2 0.0228(7) 0.0244(8) 0.0238(7) 0.0014(6) 0.0017(6) 0.0013(6)
C1 0.0297(9) 0.0379(11) 0.0255(9) -0.0043(9) 0.0013(8) -0.0015(8)
C2 0.0204(8) 0.0248(9) 0.0277(9) 0.0014(7) 0.0005(7) 0.0002(7)
C3 0.0209(8) 0.0216(9) 0.0242(8) 0.0026(7) -0.0006(7) 0.0008(7)
C4 0.0230(9) 0.0217(9) 0.0256(9) -0.0005(7) 0.0007(7) 0.0016(7)
C5 0.0220(8) 0.0233(9) 0.0327(10) 0.0017(8) -0.0018(7) 0.0008(7)
C6 0.0281(10) 0.0423(12) 0.0330(11) -0.0021(9) -0.0021(8) -0.0030(8)
C7 0.0377(12) 0.0522(15) 0.0392(13) -0.0053(10) -0.0127(9) -0.0019(10)
C8 0.0269(10) 0.0532(14) 0.0569(16) 0.0016(12) -0.0145(10) -0.0015(10)
C9 0.0218(9) 0.0451(13) 0.0586(15) -0.0019(12) -0.0005(10) 0.0038(8)
C10 0.0241(9) 0.0344(11) 0.0418(11) -0.0024(9) 0.0002(8) 0.0031(8)
C11 0.0211(8) 0.0268(9) 0.0201(8) 0.0010(7) 0.0007(6) -0.0021(7)
C12 0.0256(9) 0.0280(10) 0.0303(10) 0.0049(8) -0.0017(8) 0.0018(7)
C13 0.0307(9) 0.0294(9) 0.0275(9) 0.0043(8) 0.0014(8) -0.0075(7)
C14 0.0207(8) 0.0359(10) 0.0246(9) -0.0020(8) 0.0020(7) -0.0073(7)
C15 0.0210(8) 0.0321(10) 0.0218(9) -0.0011(7) 0.0002(7) 0.0015(7)
C16 0.0222(8) 0.0261(9) 0.0198(8) -0.0009(7) 0.0001(7) -0.0004(7)
C17 0.0350(10) 0.0344(11) 0.0297(10) -0.0028(9) 0.0070(8) 0.0051(8)
C18 0.0243(9) 0.0281(10) 0.0233(9) 0.0013(7) 0.0002(7) 0.0008(7)
C19 0.0205(8) 0.0257(9) 0.0223(8) -0.0003(7) 0.0004(7) 0.0001(7)
C20 0.0210(8) 0.0256(9) 0.0229(9) -0.0018(7) -0.0004(7) 0.0026(7)
C21 0.0212(8) 0.0272(9) 0.0246(9) 0.0004(8) -0.0011(7) -0.0010(7)
C22 0.0276(9) 0.0243(9) 0.0289(9) -0.0002(8) 0.0029(8) 0.0005(7)
C23 0.0318(10) 0.0315(10) 0.0298(10) -0.0003(8) 0.0063(8) 0.0010(8)
C24 0.0324(10) 0.0338(11) 0.0305(10) 0.0056(8) 0.0046(8) -0.0034(8)
C25 0.0383(10) 0.0254(10) 0.0336(11) 0.0034(8) -0.0010(8) -0.0052(8)
C26 0.0314(9) 0.0263(10) 0.0280(10) -0.0013(8) -0.0017(8) -0.0012(8)

loop_
_atom_type_symbol
_atom_type_description
_atom_type_scat_dispersion_real
_atom_type_scat_dispersion_imag
_atom_type_scat_source
C C 0.0033 0.0016 'International Tables Vol C Tables 4.2.6.8 and 6.1.1.4'
H H 0.0000 0.0000 'International Tables Vol C Tables 4.2.6.8 and 6.1.1.4'
N N 0.0061 0.0033 'International Tables Vol C Tables 4.2.6.8 and 6.1.1.4'
O O 0.0106 0.0060 'International Tables Vol C Tables 4.2.6.8 and 6.1.1.4'
F F 0.0171 0.0103 'International Tables Vol C Tables 4.2.6.8 and 6.1.1.4'

loop_
_geom_angle_atom_site_label_1
_geom_angle_atom_site_label_2
_geom_angle_atom_site_label_3
_geom_angle
_geom_angle_site_symmetry_1
_geom_angle_site_symmetry_3
_geom_angle_publ_flag
C4 O1 C2 105.05(14) . . ?
C20 O2 C18 104.83(14) . . ?
C4 N1 C3 104.06(15) . . ?
C20 N2 C19 104.60(15) . . ?
C2 C1 H1A 109.5 . . ?
C2 C1 H1B 109.5 . . ?
H1A C1 H1B 109.5 . . ?
C2 C1 H1C 109.5 . . ?
H1A C1 H1C 109.5 . . ?
H1B C1 H1C 109.5 . . ?
C3 C2 O1 106.80(16) . . ?
C3 C2 C1 135.37(17) . . ?
O1 C2 C1 117.82(16) . . ?
C2 C3 N1 110.34(15) . . ?
C2 C3 C11 127.90(17) . . ?
N1 C3 C11 121.67(16) . . ?
N1 C4 O1 113.73(16) . . ?
N1 C4 C5 128.76(17) . . ?
O1 C4 C5 117.50(16) . . ?
C6 C5 C10 119.34(18) . . ?
C6 C5 C4 120.16(17) . . ?
C10 C5 C4 120.51(18) . . ?
C7 C6 C5 119.9(2) . . ?
C7 C6 H6 120.0 . . ?
C5 C6 H6 120.0 . . ?
C8 C7 C6 120.4(2) . . ?
C8 C7 H7 119.8 . . ?
C6 C7 H7 119.8 . . ?
C9 C8 C7 119.6(2) . . ?
C9 C8 H8 120.2 . . ?
C7 C8 H8 120.2 . . ?
C8 C9 C10 121.0(2) . . ?
C8 C9 H9 119.5 . . ?
C10 C9 H9 119.5 . . ?
C9 C10 C5 119.7(2) . . ?
C9 C10 H10 120.1 . . ?
C5 C10 H10 120.1 . . ?
C12 C11 C16 119.13(16) . . ?
C12 C11 C3 117.79(16) . . ?
C16 C11 C3 123.08(16) . . ?
F1 C12 C11 120.32(16) . . ?
F1 C12 C13 117.56(17) . . ?
C11 C12 C13 122.12(17) . . ?
F2 C13 C14 120.55(17) . . ?
F2 C13 C12 120.47(18) . . ?
C14 C13 C12 118.98(17) . . ?
F3 C14 C13 119.91(17) . . ?
F3 C14 C15 120.31(17) . . ?
C13 C14 C15 119.76(17) . . ?
F4 C15 C14 117.32(16) . . ?
F4 C15 C16 120.48(17) . . ?
C14 C15 C16 122.17(17) . . ?
C15 C16 C11 117.81(17) . . ?
C15 C16 C19 119.73(16) . . ?
C11 C16 C19 122.38(16) . . ?
C18 C17 H17A 109.5 . . ?
C18 C17 H17B 109.5 . . ?
H17A C17 H17B 109.5 . . ?
C18 C17 H17C 109.5 . . ?
H17A C17 H17C 109.5 . . ?
H17B C17 H17C 109.5 . . ?
C19 C18 O2 107.15(16) . . ?
C19 C18 C17 135.80(18) . . ?
O2 C18 C17 117.04(17) . . ?
C18 C19 N2 109.56(16) . . ?
C18 C19 C16 129.29(17) . . ?
N2 C19 C16 121.12(16) . . ?
N2 C20 O2 113.85(16) . . ?
N2 C20 C21 127.69(17) . . ?
O2 C20 C21 118.42(16) . . ?
C26 C21 C22 119.92(18) . . ?
C26 C21 C20 121.61(17) . . ?
C22 C21 C20 118.47(17) . . ?
C23 C22 C21 119.83(18) . . ?
C23 C22 H22 120.1 . . ?
C21 C22 H22 120.1 . . ?
C22 C23 C24 120.34(19) . . ?
C22 C23 H23 119.8 . . ?
C24 C23 H23 119.8 . . ?
C25 C24 C23 119.87(18) . . ?
C25 C24 H24 120.1 . . ?
C23 C24 H24 120.1 . . ?
C24 C25 C26 120.66(18) . . ?
C24 C25 H25 119.7 . . ?
C26 C25 H25 119.7 . . ?
C25 C26 C21 119.38(18) . . ?
C25 C26 H26 120.3 . . ?
C21 C26 H26 120.3 . . ?

loop_
_geom_bond_atom_site_label_1
_geom_bond_atom_site_label_2
_geom_bond_distance
_geom_bond_site_symmetry_2
_geom_bond_publ_flag
F1 C12 1.343(2) . ?
F2 C13 1.342(2) . ?
F3 C14 1.347(2) . ?
F4 C15 1.349(2) . ?
O1 C4 1.366(2) . ?
O1 C2 1.381(2) . ?
O2 C20 1.368(2) . ?
O2 C18 1.377(2) . ?
N1 C4 1.298(2) . ?
N1 C3 1.397(2) . ?
N2 C20 1.292(2) . ?
N2 C19 1.396(2) . ?
C1 C2 1.477(3) . ?
C1 H1A 0.9800 . ?
C1 H1B 0.9800 . ?
C1 H1C 0.9800 . ?
C2 C3 1.347(3) . ?
C3 C11 1.489(2) . ?
C4 C5 1.460(2) . ?
C5 C6 1.392(3) . ?
C5 C10 1.398(3) . ?
C6 C7 1.389(3) . ?
C6 H6 0.9500 . ?
C7 C8 1.380(3) . ?
C7 H7 0.9500 . ?
C8 C9 1.378(4) . ?
C8 H8 0.9500 . ?
C9 C10 1.380(3) . ?
C9 H9 0.9500 . ?
C10 H10 0.9500 . ?
C11 C12 1.380(3) . ?
C11 C16 1.405(3) . ?
C12 C13 1.388(3) . ?
C13 C14 1.367(3) . ?
C14 C15 1.383(3) . ?
C15 C16 1.392(2) . ?
C16 C19 1.474(3) . ?
C17 C18 1.480(3) . ?
C17 H17A 0.9800 . ?
C17 H17B 0.9800 . ?
C17 H17C 0.9800 . ?
C18 C19 1.355(3) . ?
C20 C21 1.465(2) . ?
C21 C26 1.394(3) . ?
C21 C22 1.399(3) . ?
C22 C23 1.381(3) . ?
C22 H22 0.9500 . ?
C23 C24 1.388(3) . ?
C23 H23 0.9500 . ?
C24 C25 1.381(3) . ?
C24 H24 0.9500 . ?
C25 C26 1.390(3) . ?
C25 H25 0.9500 . ?
C26 H26 0.9500 . ?

loop_
_geom_torsion_atom_site_label_1
_geom_torsion_atom_site_label_2
_geom_torsion_atom_site_label_3
_geom_torsion_atom_site_label_4
_geom_torsion
_geom_torsion_site_symmetry_1
_geom_torsion_site_symmetry_2
_geom_torsion_site_symmetry_3
_geom_torsion_site_symmetry_4
_geom_torsion_publ_flag
C4 O1 C2 C3 -1.19(19) . . . . ?
C4 O1 C2 C1 178.87(17) . . . . ?
O1 C2 C3 N1 1.2(2) . . . . ?
C1 C2 C3 N1 -178.9(2) . . . . ?
O1 C2 C3 C11 177.74(17) . . . . ?
C1 C2 C3 C11 -2.3(4) . . . . ?
C4 N1 C3 C2 -0.7(2) . . . . ?
C4 N1 C3 C11 -177.50(16) . . . . ?
C3 N1 C4 O1 -0.1(2) . . . . ?
C3 N1 C4 C5 179.29(18) . . . . ?
C2 O1 C4 N1 0.8(2) . . . . ?
C2 O1 C4 C5 -178.65(16) . . . . ?
N1 C4 C5 C6 7.2(3) . . . . ?
O1 C4 C5 C6 -173.45(17) . . . . ?
N1 C4 C5 C10 -173.2(2) . . . . ?
O1 C4 C5 C10 6.1(3) . . . . ?
C10 C5 C6 C7 -0.3(3) . . . . ?
C4 C5 C6 C7 179.2(2) . . . . ?
C5 C6 C7 C8 -0.3(4) . . . . ?
C6 C7 C8 C9 1.0(4) . . . . ?
C7 C8 C9 C10 -1.1(4) . . . . ?
C8 C9 C10 C5 0.4(3) . . . . ?
C6 C5 C10 C9 0.3(3) . . . . ?
C4 C5 C10 C9 -179.30(19) . . . . ?
C2 C3 C11 C12 -92.4(2) . . . . ?
N1 C3 C11 C12 83.8(2) . . . . ?
C2 C3 C11 C16 87.8(3) . . . . ?
N1 C3 C11 C16 -96.0(2) . . . . ?
C16 C11 C12 F1 179.00(17) . . . . ?
C3 C11 C12 F1 -0.8(3) . . . . ?
C16 C11 C12 C13 -1.2(3) . . . . ?
C3 C11 C12 C13 179.00(18) . . . . ?
F1 C12 C13 F2 -0.4(3) . . . . ?
C11 C12 C13 F2 179.79(18) . . . . ?
F1 C12 C13 C14 -179.94(17) . . . . ?
C11 C12 C13 C14 0.2(3) . . . . ?
F2 C13 C14 F3 2.7(3) . . . . ?
C12 C13 C14 F3 -177.71(17) . . . . ?
F2 C13 C14 C15 -178.48(17) . . . . ?
C12 C13 C14 C15 1.1(3) . . . . ?
F3 C14 C15 F4 -0.5(2) . . . . ?
C13 C14 C15 F4 -179.24(17) . . . . ?
F3 C14 C15 C16 177.31(16) . . . . ?
C13 C14 C15 C16 -1.5(3) . . . . ?
F4 C15 C16 C11 178.21(16) . . . . ?
C14 C15 C16 C11 0.5(3) . . . . ?
F4 C15 C16 C19 1.4(3) . . . . ?
C14 C15 C16 C19 -176.31(17) . . . . ?
C12 C11 C16 C15 0.8(3) . . . . ?
C3 C11 C16 C15 -179.41(16) . . . . ?
C12 C11 C16 C19 177.53(17) . . . . ?
C3 C11 C16 C19 -2.7(3) . . . . ?
C20 O2 C18 C19 -0.10(19) . . . . ?
C20 O2 C18 C17 -179.24(16) . . . . ?
O2 C18 C19 N2 -0.3(2) . . . . ?
C17 C18 C19 N2 178.6(2) . . . . ?
O2 C18 C19 C16 177.84(17) . . . . ?
C17 C18 C19 C16 -3.3(4) . . . . ?
C20 N2 C19 C18 0.6(2) . . . . ?
C20 N2 C19 C16 -177.73(16) . . . . ?
C15 C16 C19 C18 -53.0(3) . . . . ?
C11 C16 C19 C18 130.3(2) . . . . ?
C15 C16 C19 N2 124.94(19) . . . . ?
C11 C16 C19 N2 -51.7(3) . . . . ?
C19 N2 C20 O2 -0.68(19) . . . . ?
C19 N2 C20 C21 177.09(17) . . . . ?
C18 O2 C20 N2 0.5(2) . . . . ?
C18 O2 C20 C21 -177.48(15) . . . . ?
N2 C20 C21 C26 171.28(19) . . . . ?
O2 C20 C21 C26 -11.0(3) . . . . ?
N2 C20 C21 C22 -8.8(3) . . . . ?
O2 C20 C21 C22 168.92(16) . . . . ?
C26 C21 C22 C23 -0.2(3) . . . . ?
C20 C21 C22 C23 179.87(17) . . . . ?
C21 C22 C23 C24 0.2(3) . . . . ?
C22 C23 C24 C25 -0.4(3) . . . . ?
C23 C24 C25 C26 0.6(3) . . . . ?
C24 C25 C26 C21 -0.6(3) . . . . ?
C22 C21 C26 C25 0.3(3) . . . . ?
C20 C21 C26 C25 -179.68(17) . . . . ?
